data_4507005
loop_
_publ_author_name
'Das, Uttam Kumar'
'Puranik, Vedavati G.'
'Dastidar, Parthasarathi'

_publ_section_title
;
 Supramolecular Synthon Transferability and Gelation by Diprimary Ammonium
 Monocarboxylate Salts
;
_journal_issue 12
_journal_name_full 'Crystal Growth &amp; Design'
_journal_page_first 5864
_journal_paper_doi 10.1021/cg301242p
_journal_volume 12
_journal_year 2012
_chemical_formula_moiety 'C4 H14 N2, 2(C7 H4 Br O2)'
_chemical_formula_sum 'C18 H22 Br2 N2 O4'
_chemical_formula_weight 490.20
_chemical_name_systematic
; 
 ? 
;
_space_group_IT_number 14
_symmetry_cell_setting monoclinic
_symmetry_space_group_name_Hall '-P 2ybc'
_symmetry_space_group_name_H-M 'P 1 21/c 1'
_atom_sites_solution_hydrogens geom
_atom_sites_solution_primary direct
_atom_sites_solution_secondary difmap
_audit_creation_method SHELXL-97
_cell_angle_alpha 90.00
_cell_angle_beta 110.854(3)
_cell_angle_gamma 90.00
_cell_formula_units_Z 2
_cell_length_a 12.1274(10)
_cell_length_b 6.7704(5)
_cell_length_c 13.3758(11)
_cell_measurement_temperature 298(2)
_cell_volume 1026.31(14)
_computing_cell_refinement 'SMART APEX II'
_computing_data_collection 'SMART APEX II'
_computing_data_reduction 'SMART APEX SAINT'
_computing_molecular_graphics SHELXTL
_computing_publication_material 'MERCURY 2.3'
_computing_structure_refinement 'SHELXL-97 (Sheldrick, 1997)'
_computing_structure_solution 'SHELXS-97 (Sheldrick, 1990)'
_diffrn_ambient_temperature 298(2)
_diffrn_detector_area_resol_mean 3
_diffrn_measured_fraction_theta_full 0.999
_diffrn_measured_fraction_theta_max 0.999
_diffrn_measurement_device_type 'BRUKER CCD AREA'
_diffrn_measurement_method 'OMEGA SCAN'
_diffrn_radiation_monochromator graphite
_diffrn_radiation_source 'fine-focus sealed tube'
_diffrn_radiation_type MoK\a
_diffrn_radiation_wavelength 0.71073
_diffrn_reflns_av_R_equivalents 0.0478
_diffrn_reflns_av_sigmaI/netI 0.0376
_diffrn_reflns_limit_h_max 14
_diffrn_reflns_limit_h_min -14
_diffrn_reflns_limit_k_max 8
_diffrn_reflns_limit_k_min -8
_diffrn_reflns_limit_l_max 15
_diffrn_reflns_limit_l_min -15
_diffrn_reflns_number 9348
_diffrn_reflns_theta_full 25.00
_diffrn_reflns_theta_max 25.00
_diffrn_reflns_theta_min 1.80
_exptl_absorpt_coefficient_mu 3.973
_exptl_absorpt_correction_T_max 0.7684
_exptl_absorpt_correction_T_min 0.1522
_exptl_absorpt_correction_type multi-scan
_exptl_absorpt_process_details SADABS
_exptl_crystal_colour COLOURLESS
_exptl_crystal_density_diffrn 1.586
_exptl_crystal_density_method 'not measured'
_exptl_crystal_description PLATE
_exptl_crystal_F_000 492
_exptl_crystal_size_max 0.76
_exptl_crystal_size_mid 0.52
_exptl_crystal_size_min 0.07
_refine_diff_density_max 0.423
_refine_diff_density_min -0.541
_refine_diff_density_rms 0.070
_refine_ls_extinction_method none
_refine_ls_goodness_of_fit_ref 1.049
_refine_ls_hydrogen_treatment constr
_refine_ls_matrix_type full
_refine_ls_number_parameters 119
_refine_ls_number_reflns 1799
_refine_ls_number_restraints 0
_refine_ls_restrained_S_all 1.049
_refine_ls_R_factor_all 0.0430
_refine_ls_R_factor_gt 0.0346
_refine_ls_shift/su_max 0.000
_refine_ls_shift/su_mean 0.000
_refine_ls_structure_factor_coef Fsqd
_refine_ls_weighting_details 'calc w=1/[\s^2^(Fo^2^)+(0.0525P)^2^+0.4125P] where P=(Fo^2^+2Fc^2^)/3'
_refine_ls_weighting_scheme calc
_refine_ls_wR_factor_gt 0.0896
_refine_ls_wR_factor_ref 0.0960
_reflns_number_gt 1532
_reflns_number_total 1799
_reflns_threshold_expression >2sigma(I)
_cod_data_source_file cg301242p_si_009.cif
_cod_data_source_block B4A(2-Br)
_cod_depositor_comments
;
The following automatic conversions were performed:

'_symmetry_cell_setting' value 'MONOCLINIC' changed to 'monoclinic'
according to /home/saulius/struct/CIF-dictionaries/cif_core.dic
dictionary named 'cif_core.dic' version 2.4.2 from
2011-04-26.

'_exptl_absorpt_correction_type' value 'MULTI-SCAN'
changed to 'multi-scan' according to
/home/saulius/struct/CIF-dictionaries/cif_core.dic dictionary named
'cif_core.dic' version 2.4.2 from
2011-04-26.

'_refine_ls_hydrogen_treatment' value 'CONSTR' changed
to 'constr' according to
/home/saulius/struct/CIF-dictionaries/cif_core.dic dictionary named
'cif_core.dic' version 2.4.2 from 2011-04-26.

Automatic conversion script
Id: cif_fix_values 1891 2012-01-12 08:04:46Z andrius 
;
_cod_original_sg_symbol_H-M P2(1)/c
_cod_database_code 4507005

loop_
_symmetry_equiv_pos_as_xyz
'x, y, z'
'-x, y+1/2, -z+1/2'
'-x, -y, -z'
'x, -y-1/2, z-1/2'

loop_
_atom_site_label
_atom_site_type_symbol
_atom_site_fract_x
_atom_site_fract_y
_atom_site_fract_z
_atom_site_U_iso_or_equiv
_atom_site_adp_type
_atom_site_occupancy
_atom_site_symmetry_multiplicity
_atom_site_calc_flag
_atom_site_refinement_flags
C1 C 0.2266(2) 0.3685(4) 0.3190(2) 0.0341(6) Uani 1 1 d .
O2 O 0.2323(2) 0.5501(3) 0.3196(2) 0.0598(7) Uani 1 1 d .
O3 O 0.13592(16) 0.2673(3) 0.30614(18) 0.0471(5) Uani 1 1 d .
C4 C 0.3401(2) 0.2582(4) 0.3357(2) 0.0310(6) Uani 1 1 d .
C5 C 0.3584(2) 0.1353(4) 0.2604(3) 0.0389(7) Uani 1 1 d .
Br6 Br 0.23719(3) 0.09150(6) 0.12549(3) 0.06401(19) Uani 1 1 d .
C7 C 0.4669(3) 0.0470(5) 0.2781(3) 0.0524(9) Uani 1 1 d .
H7 H 0.4776 -0.0333 0.2259 0.063 Uiso 1 1 calc R
C8 C 0.5583(3) 0.0783(5) 0.3729(3) 0.0565(9) Uani 1 1 d .
H8 H 0.6310 0.0186 0.3851 0.068 Uiso 1 1 calc R
C9 C 0.5426(3) 0.1975(4) 0.4497(3) 0.0478(8) Uani 1 1 d .
H9 H 0.6043 0.2178 0.5143 0.057 Uiso 1 1 calc R
C10 C 0.4345(2) 0.2875(4) 0.4306(2) 0.0391(7) Uani 1 1 d .
H10 H 0.4249 0.3695 0.4827 0.047 Uiso 1 1 calc R
C11 C 0.0057(3) 1.0111(5) 0.4461(2) 0.0405(7) Uani 1 1 d .
H11A H 0.0388 1.1397 0.4416 0.049 Uiso 1 1 calc R
H11B H -0.0719 1.0038 0.3908 0.049 Uiso 1 1 calc R
C12 C 0.0839(3) 0.8518(5) 0.4273(2) 0.0435(7) Uani 1 1 d .
H12A H 0.1624 0.8627 0.4811 0.052 Uiso 1 1 calc R
H12B H 0.0525 0.7232 0.4350 0.052 Uiso 1 1 calc R
N13 N 0.0916(2) 0.8674(3) 0.3197(2) 0.0379(6) Uani 1 1 d .
H13A H 0.0200 0.8533 0.2701 0.057 Uiso 1 1 calc R
H13B H 0.1390 0.7732 0.3116 0.057 Uiso 1 1 calc R
H13C H 0.1205 0.9852 0.3124 0.057 Uiso 1 1 calc R

loop_
_atom_site_aniso_label
_atom_site_aniso_U_11
_atom_site_aniso_U_22
_atom_site_aniso_U_33
_atom_site_aniso_U_23
_atom_site_aniso_U_13
_atom_site_aniso_U_12
C1 0.0332(14) 0.0345(15) 0.0354(16) -0.0021(12) 0.0133(12) 0.0020(11)
O2 0.0475(12) 0.0320(12) 0.096(2) -0.0077(12) 0.0208(13) 0.0079(9)
O3 0.0332(10) 0.0483(12) 0.0619(15) 0.0062(10) 0.0198(10) -0.0011(9)
C4 0.0320(13) 0.0245(12) 0.0378(16) 0.0019(11) 0.0141(12) -0.0017(10)
C5 0.0363(14) 0.0321(14) 0.0455(18) -0.0063(12) 0.0111(13) -0.0012(11)
Br6 0.0534(2) 0.0790(3) 0.0530(3) -0.02739(18) 0.01069(18) 0.00221(16)
C7 0.0492(18) 0.0440(17) 0.070(2) -0.0129(16) 0.0288(18) 0.0076(14)
C8 0.0355(16) 0.0482(19) 0.082(3) 0.0021(18) 0.0162(18) 0.0118(13)
C9 0.0353(15) 0.0443(17) 0.055(2) 0.0072(15) 0.0049(14) 0.0014(13)
C10 0.0407(15) 0.0349(15) 0.0409(17) -0.0031(13) 0.0135(13) -0.0033(12)
C11 0.0425(15) 0.0403(15) 0.0405(17) -0.0004(14) 0.0168(13) 0.0025(13)
C12 0.0420(16) 0.0475(16) 0.0400(18) 0.0043(14) 0.0135(14) 0.0097(13)
N13 0.0358(12) 0.0364(12) 0.0434(15) -0.0028(10) 0.0164(11) 0.0048(9)

loop_
_atom_type_symbol
_atom_type_description
_atom_type_scat_dispersion_real
_atom_type_scat_dispersion_imag
_atom_type_scat_source
C C 0.0033 0.0016 'International Tables Vol C Tables 4.2.6.8 and 6.1.1.4'
H H 0.0000 0.0000 'International Tables Vol C Tables 4.2.6.8 and 6.1.1.4'
N N 0.0061 0.0033 'International Tables Vol C Tables 4.2.6.8 and 6.1.1.4'
O O 0.0106 0.0060 'International Tables Vol C Tables 4.2.6.8 and 6.1.1.4'
Br Br -0.2901 2.4595 'International Tables Vol C Tables 4.2.6.8 and 6.1.1.4'

loop_
_geom_angle_atom_site_label_1
_geom_angle_atom_site_label_2
_geom_angle_atom_site_label_3
_geom_angle
_geom_angle_site_symmetry_1
O2 C1 O2 0.000(11) 1
O2 C1 O3 126.2(3) 1
O2 C1 O3 126.2(3) .
O2 C1 C4 116.5(2) 1
O2 C1 C4 116.5(2) .
O3 C1 C4 117.3(2) .
O2 O2 C1 0(10) 1
C5 C4 C10 117.3(2) .
C5 C4 C1 124.3(2) .
C10 C4 C1 118.4(2) .
C4 C5 C7 121.5(3) .
C4 C5 Br6 121.0(2) .
C7 C5 Br6 117.4(2) .
C8 C7 C5 119.8(3) .
C7 C8 C9 120.1(3) .
C8 C9 C10 119.7(3) .
C9 C10 C4 121.6(3) .
C11 C11 C12 111.4(3) 3_576
N13 C12 C11 111.8(2) .

loop_
_geom_bond_atom_site_label_1
_geom_bond_atom_site_label_2
_geom_bond_distance
_geom_bond_site_symmetry_2
C1 O2 1.232(3) 1
C1 O2 1.232(3) .
C1 O3 1.255(3) .
C1 C4 1.511(4) .
O2 O2 0.000(7) 1
C4 C5 1.384(4) .
C4 C10 1.388(4) .
C5 C7 1.387(4) .
C5 Br6 1.901(3) .
C7 C8 1.371(5) .
C8 C9 1.372(5) .
C9 C10 1.384(4) .
C11 C11 1.503(6) 3_576
C11 C12 1.515(4) .
C12 N13 1.480(4) .

loop_
_geom_hbond_atom_site_label_D
_geom_hbond_atom_site_label_H
_geom_hbond_atom_site_label_A
_geom_hbond_distance_DH
_geom_hbond_distance_HA
_geom_hbond_distance_DA
_geom_hbond_angle_DHA
_geom_hbond_site_symmetry_A
N13 H13A O3 0.89 1.89 2.757(3) 163.1 2
N13 H13B O2 0.89 1.87 2.743(3) 167.6 1
N13 H13C O3 0.89 1.92 2.778(3) 160.4 1_565
